data_1512834
loop_
_publ_author_name
'Cesar Morales-Verdejo'
'Ivan Martinez'
'Desmond Mac-Leod Carey'
'Ivonne Chavez'
'Juan Manuel Manriquez'
'Dimitri Matioszek'
'Nathalie Saffon'
'Annie Castel'
'Pierre Riviere'
'Elies Molins'

_publ_section_title
;
 Synthesis and structure of some heterobimetallic complexes having a
 polyalkyl-s-indacenyl spacer
;
_journal_name_full
;
Inorganica Chimica Acta
;
_journal_page_first 752
_journal_page_last 756
_journal_paper_doi 10.1016/j.ica.2012.09.040
_journal_volume 394
_journal_year 2013
_chemical_formula_sum 'C38 H50 Ni Ru'
_chemical_formula_weight 666.56
_space_group_IT_number 14
_symmetry_cell_setting monoclinic
_symmetry_space_group_name_Hall '-P 2yn'
_symmetry_space_group_name_H-M 'P 1 21/n 1'
_atom_sites_solution_hydrogens geom
_atom_sites_solution_primary direct
_atom_sites_solution_secondary difmap
_cell_angle_alpha 90.00
_cell_angle_beta 105.8300(10)
_cell_angle_gamma 90.00
_cell_formula_units_Z 2
_cell_length_a 9.9363(4)
_cell_length_b 14.8638(6)
_cell_length_c 11.3290(3)
_cell_measurement_reflns_used 9695
_cell_measurement_temperature 193(2)
_cell_measurement_theta_max 28.55
_cell_measurement_theta_min 2.54
_cell_volume 1609.74(10)
_computing_cell_refinement 'Bruker SAINT'
_computing_data_collection 'Bruker APEX2'
_computing_data_reduction 'Bruker SAINT'
_computing_molecular_graphics 'Bruker SHELXTL'
_computing_publication_material 'Bruker SHELXTL'
_computing_structure_refinement 'SHELXL-97 (Sheldrick, 2008)'
_computing_structure_solution 'SHELXS-97 (Sheldrick, 2008)'
_diffrn_ambient_temperature 193(2)
_diffrn_measured_fraction_theta_full 0.993
_diffrn_measured_fraction_theta_max 0.993
_diffrn_measurement_device_type 'Bruker kappa APEX-II CCD Quazar'
_diffrn_measurement_method 'phi and omega scans'
_diffrn_radiation_monochromator graphite
_diffrn_radiation_source 'fine-focus sealed tube'
_diffrn_radiation_type MoK\a
_diffrn_radiation_wavelength 0.71073
_diffrn_reflns_av_R_equivalents 0.0453
_diffrn_reflns_av_sigmaI/netI 0.0282
_diffrn_reflns_limit_h_max 13
_diffrn_reflns_limit_h_min -13
_diffrn_reflns_limit_k_max 19
_diffrn_reflns_limit_k_min -19
_diffrn_reflns_limit_l_max 15
_diffrn_reflns_limit_l_min -14
_diffrn_reflns_number 34910
_diffrn_reflns_theta_full 28.28
_diffrn_reflns_theta_max 28.28
_diffrn_reflns_theta_min 5.21
_exptl_absorpt_coefficient_mu 1.078
_exptl_absorpt_correction_T_max 0.9581
_exptl_absorpt_correction_T_min 0.7819
_exptl_absorpt_correction_type multi-scan
_exptl_absorpt_process_details 'SADABS (Bruker-AXS)'
_exptl_crystal_colour brown
_exptl_crystal_density_diffrn 1.375
_exptl_crystal_density_method 'not measured'
_exptl_crystal_description needle
_exptl_crystal_F_000 700
_exptl_crystal_size_max 0.24
_exptl_crystal_size_mid 0.04
_exptl_crystal_size_min 0.04
_refine_diff_density_max 0.690
_refine_diff_density_min -0.854
_refine_diff_density_rms 0.064
_refine_ls_extinction_method none
_refine_ls_goodness_of_fit_ref 1.024
_refine_ls_hydrogen_treatment constr
_refine_ls_matrix_type full
_refine_ls_number_parameters 188
_refine_ls_number_reflns 3969
_refine_ls_number_restraints 0
_refine_ls_restrained_S_all 1.024
_refine_ls_R_factor_all 0.0429
_refine_ls_R_factor_gt 0.0302
_refine_ls_shift/su_max 0.006
_refine_ls_shift/su_mean 0.000
_refine_ls_structure_factor_coef Fsqd
_refine_ls_weighting_details 'calc w=1/[\s^2^(Fo^2^)+(0.0292P)^2^+1.4125P] where P=(Fo^2^+2Fc^2^)/3'
_refine_ls_weighting_scheme calc
_refine_ls_wR_factor_gt 0.0682
_refine_ls_wR_factor_ref 0.0732
_reflns_number_gt 3235
_reflns_number_total 3969
_reflns_threshold_expression >2sigma(I)
_cod_data_source_file ICA-2013-394-752-756-2.cif
_cod_data_source_block II
_cod_original_sg_symbol_H-M P2(1)/n
_cod_database_code 1512834

loop_
_symmetry_equiv_pos_as_xyz
'x, y, z'
'-x+1/2, y+1/2, -z+1/2'
'-x, -y, -z'
'x-1/2, -y-1/2, z-1/2'

loop_
_atom_site_label
_atom_site_type_symbol
_atom_site_fract_x
_atom_site_fract_y
_atom_site_fract_z
_atom_site_U_iso_or_equiv
_atom_site_adp_type
_atom_site_occupancy
_atom_site_symmetry_multiplicity
_atom_site_calc_flag
_atom_site_refinement_flags
_atom_site_disorder_assembly
_atom_site_disorder_group
Ni1 Ni 0.45793(2) 0.868754(13) 0.198500(18) 0.02348(7) Uani 0.50 1 d P A 1
Ru1 Ru 0.45793(2) 0.868754(13) 0.198500(18) 0.02348(7) Uani 0.50 1 d P A 2
C1 C 0.4353(3) 0.85126(15) -0.1824(2) 0.0379(6) Uani 1 1 d . . .
H1A H 0.4033 0.8758 -0.2656 0.057 Uiso 1 1 calc R . .
H1B H 0.3620 0.8129 -0.1662 0.057 Uiso 1 1 calc R . .
H1C H 0.5202 0.8156 -0.1745 0.057 Uiso 1 1 calc R . .
C2 C 0.4664(2) 0.92723(13) -0.09134(19) 0.0261(4) Uani 1 1 d . . .
C3 C 0.3998(2) 0.93463(14) 0.00271(19) 0.0306(5) Uani 1 1 d . . .
C4 C 0.2959(3) 0.87848(15) 0.0350(2) 0.0360(5) Uani 1 1 d . A .
H4 H 0.2601 0.8236 -0.0042 0.043 Uiso 1 1 calc R B 1
C5 C 0.2558(3) 0.91849(15) 0.1351(2) 0.0335(5) Uani 1 1 d . . .
C6 C 0.3496(3) 0.99161(15) 0.1780(2) 0.0359(5) Uani 1 1 d . A .
H6 H 0.3558 1.0252 0.2506 0.043 Uiso 1 1 calc R C 1
C7 C 0.4337(2) 1.00658(14) 0.09377(19) 0.0309(5) Uani 1 1 d . . .
C8 C 0.1331(3) 0.8919(2) 0.1802(3) 0.0459(6) Uani 1 1 d . A .
H8A H 0.1143 0.8271 0.1632 0.055 Uiso 1 1 calc R . .
H8B H 0.0499 0.9256 0.1328 0.055 Uiso 1 1 calc R . .
C9 C 0.1514(3) 0.9084(2) 0.3156(3) 0.0564(8) Uani 1 1 d . . .
H9A H 0.2360 0.8777 0.3635 0.085 Uiso 1 1 calc R A .
H9B H 0.0699 0.8850 0.3387 0.085 Uiso 1 1 calc R . .
H9C H 0.1600 0.9731 0.3321 0.085 Uiso 1 1 calc R . .
C10 C 0.5568(2) 0.74011(14) 0.2143(2) 0.0294(5) Uani 1 1 d . . .
C11 C 0.5045(2) 0.75089(15) 0.3194(2) 0.0305(5) Uani 1 1 d . A .
C12 C 0.5691(3) 0.82886(16) 0.3838(2) 0.0322(5) Uani 1 1 d . . .
C13 C 0.6634(2) 0.86518(15) 0.3194(2) 0.0321(5) Uani 1 1 d . A .
C14 C 0.6573(2) 0.80951(15) 0.2162(2) 0.0304(5) Uani 1 1 d . A .
C15 C 0.5195(3) 0.66464(18) 0.1234(3) 0.0483(7) Uani 1 1 d . A .
H15A H 0.5378 0.6831 0.0462 0.072 Uiso 1 1 calc R . .
H15B H 0.4202 0.6499 0.1086 0.072 Uiso 1 1 calc R . .
H15C H 0.5763 0.6117 0.1560 0.072 Uiso 1 1 calc R . .
C16 C 0.4048(3) 0.6882(2) 0.3564(3) 0.0489(7) Uani 1 1 d . . .
H16A H 0.4542 0.6331 0.3907 0.073 Uiso 1 1 calc R A .
H16B H 0.3278 0.6733 0.2843 0.073 Uiso 1 1 calc R . .
H16C H 0.3673 0.7174 0.4182 0.073 Uiso 1 1 calc R . .
C17 C 0.5530(3) 0.8625(2) 0.5041(2) 0.0493(7) Uani 1 1 d . A .
H17A H 0.4580 0.8497 0.5093 0.074 Uiso 1 1 calc R . .
H17B H 0.5696 0.9275 0.5100 0.074 Uiso 1 1 calc R . .
H17C H 0.6209 0.8321 0.5715 0.074 Uiso 1 1 calc R . .
C18 C 0.7538(3) 0.94699(18) 0.3545(3) 0.0525(8) Uani 1 1 d . . .
H18A H 0.7591 0.9789 0.2802 0.079 Uiso 1 1 calc R A .
H18B H 0.8479 0.9287 0.4015 0.079 Uiso 1 1 calc R . .
H18C H 0.7134 0.9868 0.4048 0.079 Uiso 1 1 calc R . .
C19 C 0.7404(3) 0.8220(2) 0.1249(3) 0.0483(7) Uani 1 1 d . . .
H19A H 0.6966 0.7880 0.0501 0.072 Uiso 1 1 calc R A .
H19B H 0.8360 0.8001 0.1600 0.072 Uiso 1 1 calc R . .
H19C H 0.7430 0.8860 0.1048 0.072 Uiso 1 1 calc R . .

loop_
_atom_site_aniso_label
_atom_site_aniso_U_11
_atom_site_aniso_U_22
_atom_site_aniso_U_33
_atom_site_aniso_U_23
_atom_site_aniso_U_13
_atom_site_aniso_U_12
Ni1 0.02364(12) 0.02462(11) 0.02056(11) -0.00254(8) 0.00331(7) 0.00504(9)
Ru1 0.02364(12) 0.02462(11) 0.02056(11) -0.00254(8) 0.00331(7) 0.00504(9)
C1 0.0486(15) 0.0256(11) 0.0333(12) -0.0083(9) 0.0008(11) -0.0010(10)
C2 0.0314(11) 0.0197(9) 0.0212(10) -0.0024(8) -0.0027(8) 0.0024(8)
C3 0.0373(12) 0.0192(10) 0.0249(11) -0.0015(8) -0.0092(9) 0.0044(9)
C4 0.0553(15) 0.0237(11) 0.0232(10) 0.0005(8) 0.0009(10) -0.0043(10)
C5 0.0353(13) 0.0299(11) 0.0303(11) 0.0013(9) 0.0004(9) 0.0038(10)
C6 0.0565(16) 0.0247(11) 0.0221(11) 0.0005(8) 0.0031(10) -0.0011(10)
C7 0.0406(13) 0.0203(10) 0.0229(10) -0.0027(8) -0.0062(9) 0.0085(9)
C8 0.0299(13) 0.0491(15) 0.0551(17) -0.0107(13) 0.0053(11) 0.0024(11)
C9 0.0450(17) 0.070(2) 0.0586(19) -0.0035(16) 0.0215(14) -0.0025(15)
C10 0.0375(12) 0.0246(10) 0.0253(10) 0.0025(8) 0.0072(9) 0.0082(9)
C11 0.0331(12) 0.0315(11) 0.0266(11) 0.0035(9) 0.0078(9) 0.0033(9)
C12 0.0384(13) 0.0339(12) 0.0215(10) 0.0023(9) 0.0036(9) 0.0104(10)
C13 0.0326(12) 0.0271(11) 0.0308(11) 0.0083(9) -0.0014(9) 0.0026(9)
C14 0.0276(11) 0.0335(11) 0.0306(11) 0.0114(9) 0.0088(9) 0.0097(9)
C15 0.0667(19) 0.0339(13) 0.0431(15) -0.0093(11) 0.0133(13) 0.0085(13)
C16 0.0461(16) 0.0552(17) 0.0462(16) 0.0110(13) 0.0142(12) -0.0084(13)
C17 0.0621(18) 0.0559(17) 0.0258(12) -0.0058(11) 0.0049(12) 0.0144(14)
C18 0.0526(17) 0.0382(14) 0.0532(17) 0.0116(12) -0.0086(13) -0.0096(13)
C19 0.0404(15) 0.0644(18) 0.0447(15) 0.0243(14) 0.0195(12) 0.0155(13)

loop_
_atom_type_symbol
_atom_type_description
_atom_type_scat_dispersion_real
_atom_type_scat_dispersion_imag
_atom_type_scat_source
C C 0.0033 0.0016 'International Tables Vol C Tables 4.2.6.8 and 6.1.1.4'
H H 0.0000 0.0000 'International Tables Vol C Tables 4.2.6.8 and 6.1.1.4'
Ni Ni 0.3393 1.1124 'International Tables Vol C Tables 4.2.6.8 and 6.1.1.4'
Ru Ru -1.2594 0.8363 'International Tables Vol C Tables 4.2.6.8 and 6.1.1.4'

loop_
_geom_angle_atom_site_label_1
_geom_angle_atom_site_label_2
_geom_angle_atom_site_label_3
_geom_angle
_geom_angle_site_symmetry_1
C5 Ni1 C6 39.98(9) .
C5 Ni1 C4 40.05(10) .
C6 Ni1 C4 66.20(9) .
C5 Ni1 C13 154.17(9) .
C6 Ni1 C13 117.78(9) .
C4 Ni1 C13 159.95(10) .
C5 Ni1 C14 165.57(9) .
C6 Ni1 C14 143.76(10) .
C4 Ni1 C14 125.54(10) .
C13 Ni1 C14 39.01(9) .
C5 Ni1 C10 136.69(9) .
C6 Ni1 C10 176.67(9) .
C4 Ni1 C10 111.10(9) .
C13 Ni1 C10 65.45(9) .
C14 Ni1 C10 39.27(9) .
C5 Ni1 C12 128.38(9) .
C6 Ni1 C12 117.05(9) .
C4 Ni1 C12 159.47(10) .
C13 Ni1 C12 39.14(9) .
C14 Ni1 C12 65.20(9) .
C10 Ni1 C12 64.72(8) .
C5 Ni1 C11 121.30(9) .
C6 Ni1 C11 141.06(9) .
C4 Ni1 C11 125.84(9) .
C13 Ni1 C11 64.92(8) .
C14 Ni1 C11 65.06(8) .
C10 Ni1 C11 38.61(8) .
C12 Ni1 C11 38.12(9) .
C5 Ni1 C7 63.78(9) .
C6 Ni1 C7 37.46(9) .
C4 Ni1 C7 63.00(8) .
C13 Ni1 C7 107.19(8) .
C14 Ni1 C7 111.93(9) .
C10 Ni1 C7 143.69(9) .
C12 Ni1 C7 133.02(8) .
C11 Ni1 C7 171.05(8) .
C5 Ni1 C3 63.86(9) .
C6 Ni1 C3 63.02(8) .
C4 Ni1 C3 37.51(9) .
C13 Ni1 C3 124.35(9) .
C14 Ni1 C3 104.14(8) .
C10 Ni1 C3 116.22(8) .
C12 Ni1 C3 163.02(9) .
C11 Ni1 C3 151.45(8) .
C7 Ni1 C3 36.24(7) .
C7 C2 C3 116.27(18) 3_675
C7 C2 C1 121.9(2) 3_675
C3 C2 C1 121.9(2) .
C2 C3 C4 131.47(19) .
C2 C3 C7 121.9(2) .
C4 C3 C7 106.6(2) .
C2 C3 Ni1 129.71(15) .
C4 C3 Ni1 61.97(12) .
C7 C3 Ni1 71.82(12) .
C5 C4 C3 109.4(2) .
C5 C4 Ni1 69.01(13) .
C3 C4 Ni1 80.52(14) .
C6 C5 C4 106.8(2) .
C6 C5 C8 127.0(2) .
C4 C5 C8 126.1(2) .
C6 C5 Ni1 70.94(14) .
C4 C5 Ni1 70.94(14) .
C8 C5 Ni1 126.09(17) .
C5 C6 C7 109.5(2) .
C5 C6 Ni1 69.08(13) .
C7 C6 Ni1 80.55(14) .
C2 C7 C6 131.3(2) 3_675
C2 C7 C3 121.9(2) 3_675
C6 C7 C3 106.9(2) .
C2 C7 Ni1 130.29(15) 3_675
C6 C7 Ni1 61.99(12) .
C3 C7 Ni1 71.93(12) .
C5 C8 C9 114.7(2) .
C14 C10 C11 108.49(19) .
C14 C10 C15 126.1(2) .
C11 C10 C15 125.3(2) .
C14 C10 Ni1 70.07(12) .
C11 C10 Ni1 72.94(12) .
C15 C10 Ni1 126.21(17) .
C12 C11 C10 107.5(2) .
C12 C11 C16 127.0(2) .
C10 C11 C16 125.4(2) .
C12 C11 Ni1 70.06(12) .
C10 C11 Ni1 68.46(12) .
C16 C11 Ni1 128.84(17) .
C11 C12 C13 108.1(2) .
C11 C12 C17 126.2(2) .
C13 C12 C17 125.5(2) .
C11 C12 Ni1 71.82(12) .
C13 C12 Ni1 68.77(12) .
C17 C12 Ni1 129.41(17) .
C14 C13 C12 108.1(2) .
C14 C13 C18 125.4(2) .
C12 C13 C18 126.5(2) .
C14 C13 Ni1 70.51(12) .
C12 C13 Ni1 72.09(13) .
C18 C13 Ni1 123.43(16) .
C13 C14 C10 107.74(19) .
C13 C14 C19 126.0(2) .
C10 C14 C19 126.3(2) .
C13 C14 Ni1 70.48(13) .
C10 C14 Ni1 70.66(12) .
C19 C14 Ni1 123.89(16) .

loop_
_geom_bond_atom_site_label_1
_geom_bond_atom_site_label_2
_geom_bond_distance
_geom_bond_site_symmetry_2
Ni1 C5 2.076(2) .
Ni1 C6 2.100(2) .
Ni1 C4 2.101(2) .
Ni1 C13 2.127(2) .
Ni1 C14 2.127(2) .
Ni1 C10 2.135(2) .
Ni1 C12 2.171(2) .
Ni1 C11 2.194(2) .
Ni1 C7 2.347(2) .
Ni1 C3 2.348(2) .
C1 C2 1.503(3) .
C2 C7 1.403(3) 3_675
C2 C3 1.404(3) .
C3 C4 1.450(4) .
C3 C7 1.460(3) .
C4 C5 1.430(3) .
C5 C6 1.428(3) .
C5 C8 1.498(4) .
C6 C7 1.447(4) .
C7 C2 1.403(3) 3_675
C8 C9 1.514(4) .
C10 C14 1.432(3) .
C10 C11 1.432(3) .
C10 C15 1.499(3) .
C11 C12 1.425(3) .
C11 C16 1.500(3) .
C12 C13 1.440(3) .
C12 C17 1.501(3) .
C13 C14 1.420(3) .
C13 C18 1.499(3) .
C14 C19 1.501(3) .
